data_1531671
loop_
_publ_author_name
'Johnston, M.G.'
'Harrison, W.T.A.'

_publ_section_title
;
 Synthesis and structure of lithium cadmium selenite hydroxide, Li Cd2 (Se
 O3)2 (O H)
;
_journal_name_full 'Zeitschrift fuer Anorganische und Allgemeine Chemie'
_journal_page_first 1913
_journal_page_last 1916
_journal_volume 628
_journal_year 2002
_chemical_formula_sum 'Cd2 H Li O7 Se2'
_chemical_name_systematic 'Li Cd2 (Se O3)2 (O H)'
_space_group_IT_number 14
_symmetry_space_group_name_Hall '-P 2ybc'
_symmetry_space_group_name_H-M 'P 1 21/c 1'
_cell_angle_alpha 90
_cell_angle_beta 90.446
_cell_angle_gamma 90
_cell_formula_units_Z 4
_cell_length_a 5.8184
_cell_length_b 10.279
_cell_length_c 11.5021
_cell_volume 687.889
_citation_journal_id_ASTM ZAACAB
_cod_data_source_file Johnston_ZAACAB_2002_986.cif
_cod_data_source_block H1Cd2Li1O7Se2
_cod_original_cell_volume 687.8891
_cod_original_formula_sum 'H1 Cd2 Li1 O7 Se2'
_cod_database_code 1531671

loop_
_symmetry_equiv_pos_as_xyz
x,y,z
-x,y+1/2,-z+1/2
-x,-y,-z
x,-y-1/2,z-1/2

loop_
_atom_site_label
_atom_site_type_symbol
_atom_site_fract_x
_atom_site_fract_y
_atom_site_fract_z
_atom_site_occupancy
_atom_site_U_iso_or_equiv
O3 O-2 0.0694 0.2494 -0.0926 1 0.0
O1 O-2 0.9405 0.2457 0.12599 1 0.0
Cd1 Cd+2 0.61851 0.39807 0.104406 1 0.0
Se2 Se+4 0.37861 0.08886 0.15596 1 0.0
O6 O-2 0.2057 0.0181 0.25768 1 0.0
O2 O-2 0.6357 0.2301 -0.03833 1 0.0
Se1 Se+4 0.89605 0.16554 -0.00165 1 0.0
O4 O-2 0.6185 -0.0028 0.1699 1 0.0
O5 O-2 0.4777 0.2247 0.22394 1 0.0
Cd2 Cd+2 0.14754 0.61756 0.204323 1 0.0
H1 H+1 0.176 0.4211 0.0452 1 0.0
Li1 Li+1 0.3715 0.3118 0.3606 1 0.0
O7 O-2 0.2746 0.4853 0.06025 1 0.0
